data_7040436
loop_
_publ_author_name
'Chakraborty, Anindita'
'Escuer, Albert'
'Ribas, Joan'
'Maji, Tapas Kumar'

_publ_section_title
;
 A discrete Cu cluster and a 3D Mn(II)-Cu(II) framework based on assembly
 of Mn2Cu4 clusters: synthesis, structure and magnetic properties.
;
_journal_issue 39
_journal_name_full 'Dalton transactions (Cambridge, England : 2003)'
_journal_page_first 15523
_journal_page_last 15531
_journal_paper_doi 10.1039/c6dt03094g
_journal_volume 45
_journal_year 2016
_chemical_formula_sum 'C33 H26 Cu2 Mn N10 O10'
_chemical_formula_weight 904.66
_space_group_crystal_system tetragonal
_space_group_IT_number 96
_space_group_name_Hall 'P 4nw 2abw'
_space_group_name_H-M_alt 'P 43 21 2'
_symmetry_space_group_name_Hall 'P 4nw 2abw'
_symmetry_space_group_name_H-M 'P 43 21 2'
_atom_sites_solution_hydrogens geom
_audit_creation_method SHELXL-2014/7
_audit_update_record
;
2016-08-21 deposited with the CCDC.
2016-08-22 downloaded from the CCDC.
;
_cell_angle_alpha 90.00
_cell_angle_beta 90.00
_cell_angle_gamma 90.00
_cell_formula_units_Z 8
_cell_length_a 19.165(5)
_cell_length_b 19.165(6)
_cell_length_c 18.967(4)
_cell_measurement_reflns_used 6653
_cell_measurement_temperature 298(2)
_cell_measurement_theta_max 25.7
_cell_measurement_theta_min 1.5
_cell_volume 6967(3)
_computing_cell_refinement 'Bruker SAINT'
_computing_data_collection 'Bruker APEX2'
_computing_data_reduction 'Bruker SAINT  A'
_computing_molecular_graphics 'Bruker SHELXTL'
_computing_publication_material 'Bruker SHELXTL'
_computing_structure_refinement 'SHELXL-2014/7 (Sheldrick, 2014)'
_computing_structure_solution 'SHELXS-2014/7 (Sheldrick, 2014)'
_diffrn_ambient_temperature 298(2)
_diffrn_measured_fraction_theta_full 0.999
_diffrn_measured_fraction_theta_max 0.999
_diffrn_measurement_device_type 'Bruker APEX-II CCD'
_diffrn_measurement_method '\f and \w scans'
_diffrn_radiation_type MoK\a
_diffrn_radiation_wavelength 0.71073
_diffrn_reflns_av_R_equivalents 0.0879
_diffrn_reflns_av_unetI/netI 0.0399
_diffrn_reflns_Laue_measured_fraction_full 0.999
_diffrn_reflns_Laue_measured_fraction_max 0.999
_diffrn_reflns_limit_h_max 23
_diffrn_reflns_limit_h_min -23
_diffrn_reflns_limit_k_max 22
_diffrn_reflns_limit_k_min -23
_diffrn_reflns_limit_l_max 23
_diffrn_reflns_limit_l_min -23
_diffrn_reflns_number 144993
_diffrn_reflns_point_group_measured_fraction_full 0.999
_diffrn_reflns_point_group_measured_fraction_max 0.999
_diffrn_reflns_theta_full 25.242
_diffrn_reflns_theta_max 25.732
_diffrn_reflns_theta_min 2.125
_diffrn_source 'fine-focus sealed tube'
_exptl_absorpt_coefficient_mu 1.642
_exptl_absorpt_correction_T_max 0.880
_exptl_absorpt_correction_T_min 0.827
_exptl_absorpt_correction_type empirical
_exptl_absorpt_process_details SADABS
_exptl_crystal_colour green
_exptl_crystal_density_diffrn 1.725
_exptl_crystal_description block
_exptl_crystal_F_000 3656
_exptl_crystal_preparation ', Magnetic properties'
_exptl_crystal_size_max 0.120
_exptl_crystal_size_mid 0.100
_exptl_crystal_size_min 0.080
_refine_diff_density_max 0.357
_refine_diff_density_min -0.293
_refine_diff_density_rms 0.058
_refine_ls_abs_structure_details
;
 Refined as an inversion twin.
;
_refine_ls_abs_structure_Flack -0.004(15)
_refine_ls_extinction_method none
_refine_ls_goodness_of_fit_ref 1.039
_refine_ls_hydrogen_treatment constr
_refine_ls_matrix_type full
_refine_ls_number_parameters 524
_refine_ls_number_reflns 6653
_refine_ls_number_restraints 42
_refine_ls_restrained_S_all 1.053
_refine_ls_R_factor_all 0.0478
_refine_ls_R_factor_gt 0.0316
_refine_ls_shift/su_max 0.002
_refine_ls_shift/su_mean 0.000
_refine_ls_structure_factor_coef Fsqd
_refine_ls_weighting_details 'w=1/[\s^2^(Fo^2^)+(0.0316P)^2^+3.0525P] where P=(Fo^2^+2Fc^2^)/3'
_refine_ls_weighting_scheme calc
_refine_ls_wR_factor_gt 0.0645
_refine_ls_wR_factor_ref 0.0699
_reflns_Friedel_coverage 0.759
_reflns_Friedel_fraction_full 1.000
_reflns_Friedel_fraction_max 1.000
_reflns_number_gt 5571
_reflns_number_total 6653
_reflns_threshold_expression 'I > 2\s(I)'
_cod_data_source_file c6dt03094g2.cif
_cod_data_source_block Compound2
_cod_depositor_comments
;
The following automatic conversions were performed:

'_exptl_absorpt_correction_type' value 'EMPIRICAL' changed to
'empirical' according to
/usr/data/users/saulius/crontab/automatic-downloads/rss-feeds/RSC/lib/dictionaries/cif_core.dic
dictionary named 'cif_core.dic' version 2.4.2 from 2011-04-26.

Automatic conversion script
Id: cif_fix_values 4268 2015-11-12 08:31:59Z antanas 

 Adding full bibliography for 7040435--7040436.cif.

 Adding full bibliography for 7040435--7040436.cif.
;
_cod_original_cell_volume 6967(4)
_cod_database_code 7040436
_shelx_shelxl_version_number 2014/7
_shelx_space_group_comment
;
The symmetry employed for this shelxl refinement is uniquely defined
by the following loop, which should always be used as a source of
symmetry information in preference to the above space-group names.
They are only intended as comments.
;
_shelx_estimated_absorpt_t_min 0.827
_shelx_estimated_absorpt_t_max 0.880

loop_
_space_group_symop_operation_xyz
'x, y, z'
'-x, -y, z+1/2'
'x+1/2, -y+1/2, -z+1/4'
'-x+1/2, y+1/2, -z+3/4'
'-y, -x, -z+1/2'
'y, x, -z'
'y+1/2, -x+1/2, z+1/4'
'-y+1/2, x+1/2, z+3/4'

loop_
_atom_site_label
_atom_site_type_symbol
_atom_site_fract_x
_atom_site_fract_y
_atom_site_fract_z
_atom_site_U_iso_or_equiv
_atom_site_adp_type
_atom_site_occupancy
_atom_site_site_symmetry_order
_atom_site_calc_flag
_atom_site_refinement_flags_posn
_atom_site_refinement_flags_adp
_atom_site_refinement_flags_occupancy
_atom_site_disorder_assembly
_atom_site_disorder_group
C1 C 0.9387(2) 0.7195(2) 0.9220(3) 0.0282(11) Uani 1 1 d . . . . .
C2 C 0.9779(3) 0.6631(3) 0.8998(3) 0.0393(13) Uani 1 1 d . . . . .
H2 H 1.0029 0.6366 0.9322 0.047 Uiso 1 1 calc R U . . .
C3 C 0.9796(3) 0.6466(3) 0.8289(3) 0.0487(15) Uani 1 1 d . . . . .
H3 H 1.0053 0.6085 0.8130 0.058 Uiso 1 1 calc R U . . .
C4 C 0.9430(3) 0.6871(3) 0.7822(3) 0.0483(16) Uani 1 1 d . . . . .
H4 H 0.9442 0.6775 0.7342 0.058 Uiso 1 1 calc R U . . .
C5 C 0.9043(3) 0.7426(3) 0.8075(3) 0.0357(13) Uani 1 1 d . . . . .
H5 H 0.8788 0.7694 0.7757 0.043 Uiso 1 1 calc R U . . .
C6 C 0.9379(2) 0.7464(2) 0.9984(2) 0.0251(10) Uani 1 1 d . . . . .
C7 C 0.9394(2) 0.6861(2) 1.0505(3) 0.0280(11) Uani 1 1 d . . . . .
C8 C 0.8860(3) 0.6384(3) 1.0570(3) 0.0405(14) Uani 1 1 d . . . . .
H8 H 0.8461 0.6424 1.0294 0.049 Uiso 1 1 calc R U . . .
C9 C 0.8927(3) 0.5844(3) 1.1051(3) 0.0527(16) Uani 1 1 d . . . . .
H9 H 0.8573 0.5516 1.1102 0.063 Uiso 1 1 calc R U . . .
C10 C 0.9525(3) 0.5802(3) 1.1453(3) 0.0532(17) Uani 1 1 d . . . . .
H10 H 0.9581 0.5442 1.1777 0.064 Uiso 1 1 calc R U . . .
C11 C 1.0034(3) 0.6294(3) 1.1369(3) 0.0434(14) Uani 1 1 d . . . . .
H11 H 1.0433 0.6266 1.1645 0.052 Uiso 1 1 calc R U . . .
C12 C 0.7598(3) 0.8784(3) 0.8034(3) 0.0365(13) Uani 1 1 d . . . . .
H12 H 0.7327 0.8400 0.8157 0.044 Uiso 1 1 calc R U . . .
C13 C 0.7376(3) 0.9204(3) 0.7490(3) 0.0451(14) Uani 1 1 d . . . . .
H13 H 0.6962 0.9107 0.7252 0.054 Uiso 1 1 calc R U . . .
C14 C 0.7773(3) 0.9767(3) 0.7305(3) 0.0459(15) Uani 1 1 d . . . . .
H14 H 0.7631 1.0062 0.6944 0.055 Uiso 1 1 calc R U . . .
C15 C 0.8393(3) 0.9892(3) 0.7666(2) 0.0371(12) Uani 1 1 d . . . . .
H15 H 0.8672 1.0270 0.7545 0.044 Uiso 1 1 calc R U . . .
C16 C 0.8589(2) 0.9452(2) 0.8203(2) 0.0261(11) Uani 1 1 d . . . . .
C17 C 0.9297(3) 0.9536(2) 0.8586(2) 0.0263(11) Uani 1 1 d . . . . .
C18 C 0.9865(3) 0.8936(3) 0.7515(3) 0.0360(12) Uani 1 1 d . . . . .
H18 H 0.9591 0.9199 0.7210 0.043 Uiso 1 1 calc R U . . .
C19 C 1.0321(3) 0.8440(3) 0.7256(3) 0.0431(14) Uani 1 1 d . . . . .
H19 H 1.0349 0.8361 0.6773 0.052 Uiso 1 1 calc R U . . .
C20 C 1.0730(3) 0.8065(3) 0.7706(3) 0.0408(13) Uani 1 1 d . . . . .
H20 H 1.1032 0.7722 0.7541 0.049 Uiso 1 1 calc R U . . .
C21 C 1.0677(3) 0.8213(3) 0.8420(3) 0.0380(13) Uani 1 1 d . . . . .
H21 H 1.0964 0.7972 0.8732 0.046 Uiso 1 1 calc R U . . .
C22 C 1.0960(3) 1.0255(3) 0.9351(3) 0.0330(12) Uani 1 1 d . . . . .
H22 H 1.0560 1.0342 0.9087 0.040 Uiso 1 1 calc R U . . .
C23 C 1.1500(3) 1.0730(3) 0.9330(3) 0.0427(14) Uani 1 1 d . . . . .
H23 H 1.1469 1.1125 0.9047 0.051 Uiso 1 1 calc R U . . .
C24 C 1.2079(3) 1.0612(3) 0.9732(3) 0.0516(16) Uani 1 1 d . . . . .
H24 H 1.2445 1.0931 0.9734 0.062 Uiso 1 1 calc R U . . .
C25 C 1.2114(3) 1.0020(3) 1.0130(3) 0.0466(15) Uani 1 1 d . . . . .
H25 H 1.2502 0.9937 1.0413 0.056 Uiso 1 1 calc R U . . .
C26 C 1.1570(3) 0.9539(3) 1.0113(2) 0.0300(11) Uani 1 1 d . . . . .
C27 C 1.1593(3) 0.8835(3) 1.0491(2) 0.0317(12) Uani 1 1 d . . . . .
C28 C 1.1877(2) 0.8277(3) 0.9978(3) 0.0324(12) Uani 1 1 d . . . . .
C29 C 1.2428(3) 0.8407(3) 0.9529(3) 0.0483(15) Uani 1 1 d . . . . .
H29 H 1.2661 0.8833 0.9540 0.058 Uiso 1 1 calc R U . . .
C30 C 1.2629(3) 0.7882(4) 0.9055(3) 0.0603(19) Uani 1 1 d . . . . .
H30 H 1.3003 0.7951 0.8751 0.072 Uiso 1 1 calc R U . . .
C31 C 1.2266(3) 0.7268(4) 0.9046(3) 0.0543(17) Uani 1 1 d . . . . .
H31 H 1.2377 0.6919 0.8724 0.065 Uiso 1 1 calc R U . . .
C32 C 1.1732(3) 0.7175(3) 0.9526(3) 0.0442(14) Uani 1 1 d . . . . .
H32 H 1.1495 0.6752 0.9529 0.053 Uiso 1 1 calc R U . . .
C70 C 0.9824(2) 0.9035(2) 0.8237(2) 0.0260(10) Uani 1 1 d . . . . .
N1 N 0.9021(2) 0.7590(2) 0.8762(2) 0.0282(9) Uani 1 1 d . . . . .
N2 N 0.9977(2) 0.6818(2) 1.0901(2) 0.0322(9) Uani 1 1 d . . . . .
N3 N 0.8190(2) 0.8904(2) 0.83949(19) 0.0269(9) Uani 1 1 d . . . . .
N4 N 1.0235(2) 0.8688(2) 0.8683(2) 0.0292(9) Uani 1 1 d . . . . .
N5 N 1.0991(2) 0.9665(2) 0.9742(2) 0.0302(10) Uani 1 1 d . . . . .
N6 N 1.1543(2) 0.7664(2) 0.9985(2) 0.0336(10) Uani 1 1 d . . . . .
N7 N 1.1239(2) 0.7289(3) 1.1555(2) 0.0471(13) Uani 1 1 d . . . . .
N8 N 1.1843(3) 0.7433(2) 1.1563(2) 0.0412(12) Uani 1 1 d . . . . .
N9 N 1.2439(2) 0.7564(3) 1.1577(3) 0.0484(12) Uani 1 1 d . . . . .
N10 N 0.9897(7) 0.6245(6) 0.5976(6) 0.120(3) Uani 1 1 d . U . . .
O1 O 0.87688(16) 0.78532(15) 1.00607(16) 0.0255(7) Uani 1 1 d . . . . .
O2 O 0.99781(16) 0.78602(16) 1.00679(17) 0.0286(8) Uani 1 1 d . . . . .
O1W O 1.4133(5) 0.8531(5) 0.8290(6) 0.112(3) Uani 0.7 1 d . U P A 1
O1WA O 1.3619(11) 0.8603(10) 0.7775(13) 0.107(7) Uani 0.3 1 d . U P B 2
O3 O 0.92360(16) 0.93867(16) 0.92937(15) 0.0256(7) Uani 1 1 d . . . . .
O4 O 0.95479(17) 1.02231(16) 0.84637(16) 0.0301(8) Uani 1 1 d . . . . .
H40 H 0.9280 1.0506 0.8642 0.045 Uiso 1 1 calc R U . . .
O5 O 1.09337(16) 0.86460(16) 1.07150(17) 0.0293(8) Uani 1 1 d . . . . .
O6 O 1.20716(18) 0.89364(19) 1.10579(18) 0.0399(9) Uani 1 1 d . . . . .
H6 H 1.2107 0.8574 1.1285 0.060 Uiso 1 1 calc R U . . .
O8 O 1.0345(8) 0.6641(10) 0.6345(8) 0.139(5) Uani 0.5 1 d . U P C 1
O8A O 0.9876(9) 0.5882(7) 0.6535(7) 0.122(5) Uani 0.5 1 d . U P C 2
O9 O 0.9254(5) 0.6358(5) 0.5980(5) 0.167(4) Uani 1 1 d . U . . .
O10 O 1.0156(6) 0.6130(6) 0.5457(6) 0.220(5) Uani 1 1 d . U . . .
Mn1 Mn 1.00919(4) 0.89155(4) 0.98671(3) 0.02405(17) Uani 1 1 d . . . . .
Cu1 Cu 0.84445(3) 0.83296(3) 0.92265(3) 0.02605(14) Uani 1 1 d . . . . .
Cu2 Cu 1.06608(3) 0.76006(3) 1.07541(3) 0.03121(16) Uani 1 1 d . . . . .

loop_
_atom_site_aniso_label
_atom_site_aniso_U_11
_atom_site_aniso_U_22
_atom_site_aniso_U_33
_atom_site_aniso_U_23
_atom_site_aniso_U_13
_atom_site_aniso_U_12
C1 0.026(3) 0.024(3) 0.035(3) -0.001(2) 0.001(2) -0.004(2)
C2 0.033(3) 0.033(3) 0.051(3) -0.002(3) -0.001(2) 0.007(2)
C3 0.043(3) 0.044(4) 0.059(4) -0.015(3) 0.007(3) 0.009(3)
C4 0.047(4) 0.059(4) 0.039(3) -0.018(3) 0.006(3) 0.000(3)
C5 0.040(3) 0.036(3) 0.031(3) -0.006(2) -0.005(2) -0.003(3)
C6 0.022(2) 0.021(2) 0.033(2) 0.003(2) -0.002(2) 0.000(2)
C7 0.024(3) 0.023(3) 0.037(3) 0.004(2) -0.002(2) -0.002(2)
C8 0.032(3) 0.035(3) 0.054(4) 0.012(3) -0.010(3) -0.004(3)
C9 0.041(4) 0.039(4) 0.078(4) 0.020(3) -0.005(3) -0.013(3)
C10 0.052(4) 0.041(4) 0.067(4) 0.028(3) -0.010(3) -0.002(3)
C11 0.037(3) 0.039(3) 0.055(4) 0.018(3) -0.009(3) 0.000(3)
C12 0.037(3) 0.036(3) 0.037(3) -0.002(2) -0.008(2) -0.007(2)
C13 0.042(3) 0.052(4) 0.041(3) 0.005(3) -0.022(3) -0.002(3)
C14 0.051(4) 0.047(4) 0.039(3) 0.015(3) -0.017(3) -0.001(3)
C15 0.042(3) 0.039(3) 0.031(3) 0.008(2) -0.005(3) -0.001(3)
C16 0.027(3) 0.029(3) 0.022(2) -0.003(2) -0.001(2) 0.001(2)
C17 0.029(3) 0.026(3) 0.023(2) 0.002(2) 0.000(2) 0.001(2)
C18 0.039(3) 0.041(3) 0.028(3) 0.001(2) 0.000(2) 0.010(3)
C19 0.049(3) 0.058(4) 0.023(3) -0.005(3) 0.003(2) 0.008(3)
C20 0.041(3) 0.045(3) 0.036(3) -0.005(3) 0.006(3) 0.010(3)
C21 0.033(3) 0.044(3) 0.038(3) 0.006(3) 0.000(2) 0.007(3)
C22 0.035(3) 0.033(3) 0.031(3) 0.001(2) -0.001(2) 0.001(2)
C23 0.045(3) 0.036(3) 0.048(3) 0.012(3) 0.001(3) -0.007(3)
C24 0.044(4) 0.045(4) 0.065(4) 0.016(3) -0.002(3) -0.017(3)
C25 0.030(3) 0.048(4) 0.062(4) 0.009(3) -0.009(3) -0.009(3)
C26 0.026(3) 0.031(3) 0.033(3) -0.001(2) 0.000(2) -0.001(2)
C27 0.027(3) 0.035(3) 0.033(3) 0.000(2) -0.002(2) -0.004(2)
C28 0.022(2) 0.038(3) 0.037(3) 0.002(3) -0.004(2) 0.002(2)
C29 0.034(3) 0.053(4) 0.059(4) 0.004(3) 0.009(3) -0.002(3)
C30 0.046(4) 0.075(5) 0.060(4) 0.001(4) 0.018(3) 0.009(4)
C31 0.060(4) 0.059(4) 0.044(4) -0.009(3) 0.005(3) 0.019(4)
C32 0.042(4) 0.038(3) 0.052(3) 0.001(3) -0.007(3) 0.011(3)
C70 0.030(3) 0.022(2) 0.026(2) 0.001(2) 0.001(2) -0.003(2)
N1 0.027(2) 0.027(2) 0.030(2) -0.0008(18) -0.0018(18) -0.0044(19)
N2 0.030(2) 0.024(2) 0.043(2) 0.0068(19) -0.001(2) 0.0028(18)
N3 0.028(2) 0.025(2) 0.028(2) -0.0008(18) -0.0022(18) -0.0005(18)
N4 0.030(2) 0.031(2) 0.027(2) 0.0001(18) 0.0018(18) 0.0017(19)
N5 0.031(2) 0.035(2) 0.024(2) -0.0008(18) -0.0014(18) -0.0031(19)
N6 0.030(2) 0.034(2) 0.037(2) -0.001(2) -0.001(2) 0.006(2)
N7 0.027(3) 0.062(3) 0.052(3) 0.023(2) -0.013(2) -0.007(2)
N8 0.043(3) 0.039(3) 0.041(3) 0.011(2) -0.010(2) 0.005(2)
N9 0.030(3) 0.048(3) 0.067(3) 0.012(3) -0.015(2) 0.001(2)
N10 0.135(8) 0.123(7) 0.102(7) -0.013(6) -0.018(6) 0.007(7)
O1 0.0232(17) 0.0266(17) 0.0265(17) -0.0002(14) -0.0042(14) 0.0056(14)
O2 0.0237(18) 0.0256(18) 0.0365(19) 0.0038(15) -0.0057(16) -0.0053(14)
O1W 0.099(7) 0.096(6) 0.142(8) 0.004(6) 0.027(6) -0.013(5)
O1WA 0.095(13) 0.076(12) 0.149(16) 0.012(12) 0.016(13) 0.017(11)
O3 0.0285(17) 0.0291(18) 0.0194(16) 0.0022(15) 0.0010(14) 0.0008(14)
O4 0.0329(19) 0.0258(19) 0.0315(18) -0.0003(15) 0.0042(15) -0.0013(15)
O5 0.0234(18) 0.0308(18) 0.0337(18) -0.0008(16) 0.0015(15) -0.0013(14)
O6 0.038(2) 0.038(2) 0.044(2) 0.0048(18) -0.0145(17) -0.0070(17)
O8 0.120(11) 0.176(14) 0.119(10) 0.001(10) -0.017(9) -0.026(10)
O8A 0.187(14) 0.100(10) 0.080(8) -0.005(7) 0.016(9) 0.036(10)
O9 0.145(7) 0.127(7) 0.228(10) 0.013(7) 0.003(7) -0.029(6)
O10 0.309(12) 0.176(9) 0.174(8) -0.035(7) 0.131(8) 0.031(8)
Mn1 0.0237(4) 0.0247(4) 0.0238(4) 0.0010(3) -0.0002(3) -0.0006(3)
Cu1 0.0271(3) 0.0262(3) 0.0248(3) 0.0008(3) -0.0027(3) 0.0032(3)
Cu2 0.0232(3) 0.0331(4) 0.0373(3) 0.0095(3) -0.0049(3) -0.0018(3)

loop_
_atom_type_symbol
_atom_type_description
_atom_type_scat_dispersion_real
_atom_type_scat_dispersion_imag
_atom_type_scat_source
C C 0.0033 0.0016 'International Tables Vol C Tables 4.2.6.8 and 6.1.1.4'
H H 0.0000 0.0000 'International Tables Vol C Tables 4.2.6.8 and 6.1.1.4'
N N 0.0061 0.0033 'International Tables Vol C Tables 4.2.6.8 and 6.1.1.4'
O O 0.0106 0.0060 'International Tables Vol C Tables 4.2.6.8 and 6.1.1.4'
Mn Mn 0.3368 0.7283 'International Tables Vol C Tables 4.2.6.8 and 6.1.1.4'
Cu Cu 0.3201 1.2651 'International Tables Vol C Tables 4.2.6.8 and 6.1.1.4'

loop_
_geom_angle_atom_site_label_1
_geom_angle_atom_site_label_2
_geom_angle_atom_site_label_3
_geom_angle
_geom_angle_site_symmetry_1
_geom_angle_site_symmetry_3
N1 C1 C2 121.7(5) . .
N1 C1 C6 114.5(4) . .
C2 C1 C6 123.6(4) . .
C1 C2 C3 119.2(5) . .
C4 C3 C2 119.1(5) . .
C3 C4 C5 119.2(5) . .
N1 C5 C4 122.3(5) . .
O2 C6 O1 113.0(4) . .
O2 C6 C7 109.1(4) . .
O1 C6 C7 110.7(4) . .
O2 C6 C1 106.5(4) . .
O1 C6 C1 106.5(4) . .
C7 C6 C1 110.9(4) . .
N2 C7 C8 121.7(4) . .
N2 C7 C6 115.0(4) . .
C8 C7 C6 123.3(4) . .
C7 C8 C9 119.1(5) . .
C10 C9 C8 119.0(5) . .
C11 C10 C9 119.2(5) . .
N2 C11 C10 122.4(5) . .
N3 C12 C13 122.8(5) . .
C14 C13 C12 118.8(5) . .
C13 C14 C15 119.1(5) . .
C16 C15 C14 119.4(5) . .
N3 C16 C15 121.6(4) . .
N3 C16 C17 116.9(4) . .
C15 C16 C17 121.5(4) . .
O3 C17 O4 112.4(4) . .
O3 C17 C70 110.1(4) . .
O4 C17 C70 106.6(4) . .
O3 C17 C16 111.2(4) . .
O4 C17 C16 108.5(4) . .
C70 C17 C16 107.9(4) . .
C19 C18 C70 118.8(5) . .
C20 C19 C18 120.2(5) . .
C19 C20 C21 117.5(5) . .
N4 C21 C20 123.2(5) . .
N5 C22 C23 122.2(5) . .
C24 C23 C22 119.1(5) . .
C23 C24 C25 119.1(5) . .
C24 C25 C26 120.0(5) . .
N5 C26 C25 121.0(5) . .
N5 C26 C27 115.5(4) . .
C25 C26 C27 123.4(5) . .
O5 C27 O6 113.1(4) . .
O5 C27 C26 110.4(4) . .
O6 C27 C26 104.6(4) . .
O5 C27 C28 109.6(4) . .
O6 C27 C28 110.0(4) . .
C26 C27 C28 109.0(4) . .
N6 C28 C29 122.1(5) . .
N6 C28 C27 115.6(4) . .
C29 C28 C27 122.3(5) . .
C28 C29 C30 118.4(6) . .
C31 C30 C29 119.1(6) . .
C30 C31 C32 118.6(6) . .
N6 C32 C31 122.9(6) . .
N4 C70 C18 121.7(4) . .
N4 C70 C17 115.2(4) . .
C18 C70 C17 123.1(4) . .
C5 N1 C1 118.5(4) . .
C5 N1 Cu1 127.7(4) . .
C1 N1 Cu1 113.6(3) . .
C11 N2 C7 118.6(4) . .
C11 N2 Cu2 126.6(4) . .
C7 N2 Cu2 114.7(3) . .
C12 N3 C16 118.3(4) . .
C12 N3 Cu1 121.2(3) . .
C16 N3 Cu1 120.4(3) . .
C70 N4 C21 118.5(4) . .
C70 N4 Mn1 117.0(3) . .
C21 N4 Mn1 124.4(3) . .
C26 N5 C22 118.5(4) . .
C26 N5 Mn1 117.6(3) . .
C22 N5 Mn1 123.7(3) . .
C32 N6 C28 118.8(5) . .
C32 N6 Cu2 126.5(4) . .
C28 N6 Cu2 114.6(3) . .
N8 N7 Cu2 119.1(4) . .
N9 N8 N7 178.9(6) . .
O10 N10 O9 118.3(13) . .
O10 N10 O8A 129.6(14) . .
O9 N10 O8A 93.3(13) . .
O10 N10 O8 106.6(15) . .
O9 N10 O8 121.9(12) . .
C6 O1 Cu1 116.0(3) . .
C6 O1 Cu1 138.0(3) . 6_557
Cu1 O1 Cu1 98.87(13) . 6_557
C6 O2 Cu2 120.2(3) . .
C6 O2 Mn1 127.0(3) . .
Cu2 O2 Mn1 107.91(14) . .
C17 O3 Mn1 120.8(3) . .
C17 O3 Mn1 127.4(3) . 6_557
Mn1 O3 Mn1 96.05(12) . 6_557
C27 O5 Cu2 119.7(3) . .
C27 O5 Mn1 111.2(3) . .
Cu2 O5 Mn1 93.67(12) . .
O2 Mn1 O3 114.84(12) . .
O2 Mn1 O3 94.34(13) . 6_557
O3 Mn1 O3 77.25(12) . 6_557
O2 Mn1 N5 136.22(14) . .
O3 Mn1 N5 105.09(13) . .
O3 Mn1 N5 111.81(13) 6_557 .
O2 Mn1 N4 90.42(14) . .
O3 Mn1 N4 71.28(13) . .
O3 Mn1 N4 147.13(13) 6_557 .
N5 Mn1 N4 85.82(14) . .
O2 Mn1 O5 74.33(11) . .
O3 Mn1 O5 164.00(12) . .
O3 Mn1 O5 89.30(12) 6_557 .
N5 Mn1 O5 71.67(13) . .
N4 Mn1 O5 123.19(13) . .
O2 Mn1 Mn1 125.46(9) . 6_557
O3 Mn1 Mn1 42.11(8) . 6_557
O3 Mn1 Mn1 41.84(8) 6_557 6_557
N5 Mn1 Mn1 96.04(11) . 6_557
N4 Mn1 Mn1 111.53(11) . 6_557
O5 Mn1 Mn1 121.96(9) . 6_557
O1 Cu1 O1 79.82(14) . 6_557
O1 Cu1 N3 173.46(15) . .
O1 Cu1 N3 99.70(14) 6_557 .
O1 Cu1 N1 81.29(14) . .
O1 Cu1 N1 158.37(14) 6_557 .
N3 Cu1 N1 100.26(16) . .
O1 Cu1 Cu1 40.88(9) . 6_557
O1 Cu1 Cu1 40.25(9) 6_557 6_557
N3 Cu1 Cu1 136.95(11) . 6_557
N1 Cu1 Cu1 122.15(11) . 6_557
O2 Cu2 N7 170.97(17) . .
O2 Cu2 N2 80.95(15) . .
N7 Cu2 N2 91.91(18) . .
O2 Cu2 O5 84.08(13) . .
N7 Cu2 O5 100.27(17) . .
N2 Cu2 O5 152.96(14) . .
O2 Cu2 N6 93.37(14) . .
N7 Cu2 N6 95.41(18) . .
N2 Cu2 N6 128.57(16) . .
O5 Cu2 N6 74.52(14) . .

loop_
_geom_bond_atom_site_label_1
_geom_bond_atom_site_label_2
_geom_bond_distance
_geom_bond_site_symmetry_2
C1 N1 1.350(6) .
C1 C2 1.382(7) .
C1 C6 1.539(7) .
C2 C3 1.383(7) .
C3 C4 1.371(8) .
C4 C5 1.381(7) .
C5 N1 1.341(6) .
C6 O2 1.385(5) .
C6 O1 1.395(5) .
C6 C7 1.522(6) .
C7 N2 1.350(6) .
C7 C8 1.376(7) .
C8 C9 1.386(7) .
C9 C10 1.379(8) .
C10 C11 1.366(8) .
C11 N2 1.344(6) .
C12 N3 1.345(6) .
C12 C13 1.376(7) .
C13 C14 1.366(8) .
C14 C15 1.392(7) .
C15 C16 1.375(6) .
C16 N3 1.349(6) .
C16 C17 1.547(6) .
C17 O3 1.378(5) .
C17 O4 1.421(6) .
C17 C70 1.544(7) .
C18 C19 1.382(7) .
C18 C70 1.385(6) .
C19 C20 1.364(7) .
C20 C21 1.387(7) .
C21 N4 1.340(6) .
C22 N5 1.353(6) .
C22 C23 1.379(7) .
C23 C24 1.365(8) .
C24 C25 1.365(8) .
C25 C26 1.392(7) .
C26 N5 1.335(6) .
C26 C27 1.529(7) .
C27 O5 1.381(6) .
C27 O6 1.426(6) .
C27 C28 1.544(7) .
C28 N6 1.339(6) .
C28 C29 1.379(7) .
C29 C30 1.403(9) .
C30 C31 1.367(9) .
C31 C32 1.381(8) .
C32 N6 1.330(7) .
C70 N4 1.332(6) .
N1 Cu1 2.001(4) .
N2 Cu2 2.011(4) .
N3 Cu1 1.984(4) .
N4 Mn1 2.305(4) .
N5 Mn1 2.257(4) .
N6 Cu2 2.236(4) .
N7 N8 1.191(6) .
N7 Cu2 1.972(4) .
N8 N9 1.170(6) .
N10 O10 1.125(11) .
N10 O9 1.252(12) .
N10 O8A 1.269(14) .
N10 O8 1.342(17) .
O1 Cu1 1.930(3) .
O1 Cu1 1.955(3) 6_557
O2 Cu2 1.911(3) .
O2 Mn1 2.070(3) .
O3 Mn1 2.165(3) .
O3 Mn1 2.176(3) 6_557
O5 Cu2 2.072(3) .
O5 Mn1 2.336(3) .
Mn1 O3 2.177(3) 6_557
Mn1 Mn1 3.2279(17) 6_557
Cu1 O1 1.955(3) 6_557
Cu1 Cu1 2.9508(13) 6_557
